data_7108245
loop_
_publ_author_name
'Benjamin M. Gridley'
'Alexander J. Blake'
'Adrienne L. Davis'
'William Lewis'
'Graeme J. Moxey'
'Deborah L. Kays'

_publ_section_title
;
 Low-coordinate cobalt(II) terphenyl complexes: precursors to sterically
 encumbered ketones
;
_journal_name_full Chem.Commun.
_journal_page_first 8910
_journal_paper_doi 10.1039/c2cc34525k
_journal_volume 48
_journal_year 2012
_chemical_formula_moiety 'C56 H44 Co O'
_chemical_formula_sum 'C56 H44 Co O'
_chemical_formula_weight 791.84
_chemical_name_systematic
;
?
;
_space_group_IT_number 61
_symmetry_cell_setting orthorhombic
_symmetry_Int_Tables_number 61
_symmetry_space_group_name_Hall '-P 2ac 2ab'
_symmetry_space_group_name_H-M 'P b c a'
_atom_sites_solution_hydrogens geom
_atom_sites_solution_primary direct
_atom_sites_solution_secondary difmap
_audit_creation_method 'enCIFer editing of SHELXL97 CIF output'
_cell_angle_alpha 90.00
_cell_angle_beta 90.00
_cell_angle_gamma 90.00
_cell_formula_units_Z 8
_cell_length_a 18.633(6)
_cell_length_b 17.515(5)
_cell_length_c 25.292(8)
_cell_measurement_reflns_used 7259
_cell_measurement_temperature 90(2)
_cell_measurement_theta_max 25.06
_cell_measurement_theta_min 2.27
_cell_volume 8254(4)
_computing_cell_refinement 'Bruker SAINT version 6.36A (Bruker, 2002)'
_computing_data_collection 'Bruker SMART version 5.625 (Bruker, 2001)'
_computing_data_reduction 'Bruker SAINT; SHELXTL (Sheldrick, 2008)'
_computing_publication_material 'enCIFer (Allen et al., 2004); PLATON (Spek, 2009)'
_computing_structure_refinement 'SHELXL97 (Sheldrick, 2008)'
_computing_structure_solution 'SHELXS97 (Sheldrick, 2008)'
_diffrn_ambient_temperature 90(2)
_diffrn_detector_area_resol_mean 8.366
_diffrn_measured_fraction_theta_full 0.998
_diffrn_measured_fraction_theta_max 0.998
_diffrn_measurement_device_type 'Bruker SMART APEX CCD area detector'
_diffrn_measurement_method \w
_diffrn_radiation_monochromator graphite
_diffrn_radiation_source 'normal-focus sealed tube'
_diffrn_radiation_type MoK\a
_diffrn_radiation_wavelength 0.71073
_diffrn_reflns_av_R_equivalents 0.083
_diffrn_reflns_av_sigmaI/netI 0.061
_diffrn_reflns_limit_h_max 22
_diffrn_reflns_limit_h_min -22
_diffrn_reflns_limit_k_max 20
_diffrn_reflns_limit_k_min -20
_diffrn_reflns_limit_l_max 30
_diffrn_reflns_limit_l_min -23
_diffrn_reflns_number 40556
_diffrn_reflns_theta_full 25.00
_diffrn_reflns_theta_max 25.00
_diffrn_reflns_theta_min 2.27
_diffrn_standards_decay_% 0
_diffrn_standards_number 0
_exptl_absorpt_coefficient_mu 0.457
_exptl_absorpt_correction_T_max 0.746
_exptl_absorpt_correction_T_min 0.606
_exptl_absorpt_correction_type multi-scan
_exptl_absorpt_process_details 'SADABS 2007/2'
_exptl_crystal_colour yellow
_exptl_crystal_density_diffrn 1.274
_exptl_crystal_description block
_exptl_crystal_F_000 3320
_exptl_crystal_size_max 0.19
_exptl_crystal_size_mid 0.13
_exptl_crystal_size_min 0.06
_refine_diff_density_max 0.52
_refine_diff_density_min -0.50
_refine_diff_density_rms 0.06
_refine_ls_extinction_method none
_refine_ls_goodness_of_fit_ref 1.05
_refine_ls_hydrogen_treatment constr
_refine_ls_matrix_type full
_refine_ls_number_parameters 573
_refine_ls_number_reflns 7259
_refine_ls_number_restraints 193
_refine_ls_restrained_S_all 1.04
_refine_ls_R_factor_all 0.0956
_refine_ls_R_factor_gt 0.0627
_refine_ls_shift/su_max 0.001
_refine_ls_shift/su_mean 0.000
_refine_ls_structure_factor_coef Fsqd
_refine_ls_weighting_details 'calc w=1/[\s^2^(Fo^2^)+(0.050P)^2^+11.11P] where P=(Fo^2^+2Fc^2^)/3'
_refine_ls_weighting_scheme calc
_refine_ls_wR_factor_gt 0.128
_refine_ls_wR_factor_ref 0.141
_reflns_number_gt 5060
_reflns_number_total 7259
_reflns_threshold_expression >2sigma(I)
_cod_data_source_file c2cc34525k.txt
_cod_data_source_block 1
_cod_original_cell_volume 8255(4)
_cod_database_code 7108245
_nottingham_internal_coll_name COBG2A
_nottingham_internal_coll_number 9700
_nottingham_internal_coll_client BG/DLK
_nottingham_internal_coll_type hemisphere
_nottingham_internal_coll_frame_time '45 s'
_nottingham_internal_coll_frame_width '0.3 degrees'
_nottingham_internal_coll_frame_method \w
_nottingham_internal_coll_user BMG
_nottingham_internal_coll_date 25/08/2010
_nottingham_internal_process_user BMG
_nottingham_internal_process_date 26/08/2010
_nottingham_internal_solution_user BMG
_nottingham_internal_solution_date 27/08/2010
_nottingham_internal_refinement_user BMG
_nottingham_internal_refinement_date 05/10/2011

loop_
_symmetry_equiv_pos_site_id
_symmetry_equiv_pos_as_xyz
1 x,y,z
2 1/2-x,-y,1/2+z
3 1/2+x,1/2-y,-z
4 -x,1/2+y,1/2-z
5 -x,-y,-z
6 1/2+x,y,1/2-z
7 1/2-x,1/2+y,z
8 x,1/2-y,1/2+z

loop_
_atom_site_label
_atom_site_type_symbol
_atom_site_fract_x
_atom_site_fract_y
_atom_site_fract_z
_atom_site_U_iso_or_equiv
_atom_site_adp_type
_atom_site_occupancy
_atom_site_symmetry_multiplicity
_atom_site_calc_flag
_atom_site_refinement_flags
_atom_site_disorder_assembly
_atom_site_disorder_group
Co1 Co 0.16341(2) 0.84359(3) 0.130719(19) 0.02818(15) Uani 1 1 d U . .
O1 O 0.1651(3) 0.7234(3) 0.1391(2) 0.0330(15) Uani 0.579(7) 1 d PDU A 1
O1A O 0.1753(5) 0.7324(5) 0.1125(3) 0.038(2) Uani 0.421(7) 1 d PDU A 2
C1 C 0.25541(19) 0.8978(2) 0.10989(14) 0.0287(8) Uani 1 1 d U A .
C2 C 0.31985(17) 0.8830(2) 0.13815(14) 0.0288(8) Uani 1 1 d U . .
C3 C 0.38375(18) 0.9231(2) 0.12809(15) 0.0330(9) Uani 1 1 d U A .
H3 H 0.4257 0.9126 0.1482 0.040 Uiso 1 1 calc R . .
C4 C 0.3853(2) 0.9781(2) 0.08862(16) 0.0373(10) Uani 1 1 d U . .
H4 H 0.4280 1.0063 0.0824 0.045 Uiso 1 1 calc R A .
C5 C 0.32489(19) 0.9921(2) 0.05829(15) 0.0331(9) Uani 1 1 d U A .
H5 H 0.3268 1.0282 0.0303 0.040 Uiso 1 1 calc R . .
C6 C 0.26094(18) 0.9529(2) 0.06891(14) 0.0293(8) Uani 1 1 d U . .
C7 C 0.32064(17) 0.8248(2) 0.18178(14) 0.0276(8) Uani 1 1 d U A .
C8 C 0.27188(18) 0.8301(2) 0.22238(15) 0.0316(9) Uani 1 1 d U . .
H8 H 0.2367 0.8694 0.2214 0.038 Uiso 1 1 calc R A .
C9 C 0.27247(19) 0.7786(2) 0.26569(15) 0.0349(9) Uani 1 1 d U A .
H9 H 0.2374 0.7832 0.2928 0.042 Uiso 1 1 calc R . .
C10 C 0.32306(19) 0.7229(2) 0.26862(15) 0.0343(9) Uani 1 1 d U . .
H10 H 0.3240 0.6897 0.2983 0.041 Uiso 1 1 calc R A .
C11 C 0.37466(18) 0.7140(2) 0.22751(15) 0.0293(8) Uani 1 1 d U A .
C12 C 0.42739(19) 0.6548(2) 0.22929(15) 0.0354(9) Uani 1 1 d U . .
H12 H 0.4305 0.6228 0.2596 0.042 Uiso 1 1 calc R A .
C13 C 0.4733(2) 0.6436(2) 0.18800(16) 0.0415(10) Uani 1 1 d U A .
H13 H 0.5084 0.6044 0.1901 0.050 Uiso 1 1 calc R . .
C14 C 0.4693(2) 0.6893(2) 0.14246(16) 0.0367(9) Uani 1 1 d U . .
H14 H 0.4999 0.6793 0.1132 0.044 Uiso 1 1 calc R A .
C15 C 0.42068(18) 0.7490(2) 0.14017(15) 0.0328(9) Uani 1 1 d U A .
H15 H 0.4193 0.7806 0.1096 0.039 Uiso 1 1 calc R . .
C16 C 0.37292(17) 0.7639(2) 0.18268(14) 0.0284(8) Uani 1 1 d U . .
C17 C 0.19777(18) 0.9728(2) 0.03465(14) 0.0289(8) Uani 1 1 d U A .
C18 C 0.14825(19) 1.0266(2) 0.05086(16) 0.0368(9) Uani 1 1 d U . .
H18 H 0.1521 1.0479 0.0853 0.044 Uiso 1 1 calc R A .
C19 C 0.0922(2) 1.0504(3) 0.01740(17) 0.0420(10) Uani 1 1 d U A .
H19 H 0.0591 1.0878 0.0295 0.050 Uiso 1 1 calc R . .
C20 C 0.0846(2) 1.0207(3) -0.03181(17) 0.0438(10) Uani 1 1 d U . .
H20 H 0.0471 1.0383 -0.0542 0.053 Uiso 1 1 calc R A .
C21 C 0.1324(2) 0.9635(2) -0.05008(16) 0.0377(9) Uani 1 1 d U A .
C22 C 0.1241(2) 0.9286(3) -0.10037(16) 0.0436(10) Uani 1 1 d U . .
H22 H 0.0861 0.9445 -0.1228 0.052 Uiso 1 1 calc R A .
C23 C 0.1696(3) 0.8726(3) -0.11710(16) 0.0529(12) Uani 1 1 d U A .
H23 H 0.1623 0.8493 -0.1506 0.064 Uiso 1 1 calc R . .
C24 C 0.2270(2) 0.8492(3) -0.08518(16) 0.0442(10) Uani 1 1 d U . .
H24 H 0.2591 0.8110 -0.0975 0.053 Uiso 1 1 calc R A .
C25 C 0.2372(2) 0.8813(2) -0.03624(15) 0.0363(9) Uani 1 1 d U A .
H25 H 0.2763 0.8648 -0.0150 0.044 Uiso 1 1 calc R . .
C26 C 0.19007(19) 0.9389(2) -0.01690(14) 0.0311(9) Uani 1 1 d U . .
C27 C 0.06611(18) 0.8721(2) 0.16032(14) 0.0272(8) Uani 1 1 d U A .
C28 C 0.00338(18) 0.8443(2) 0.13491(14) 0.0292(8) Uani 1 1 d U . .
C29 C -0.0653(2) 0.8606(2) 0.15378(15) 0.0349(9) Uani 1 1 d U A .
H29 H -0.1061 0.8418 0.1354 0.042 Uiso 1 1 calc R . .
C30 C -0.07450(19) 0.9043(2) 0.19925(15) 0.0334(9) Uani 1 1 d U . .
H30 H -0.1214 0.9155 0.2118 0.040 Uiso 1 1 calc R A .
C31 C -0.01508(19) 0.9311(2) 0.22588(15) 0.0328(9) Uani 1 1 d U A .
H31 H -0.0212 0.9604 0.2572 0.039 Uiso 1 1 calc R . .
C32 C 0.05505(18) 0.9154(2) 0.20700(14) 0.0288(8) Uani 1 1 d U . .
C33 C 0.01141(18) 0.7970(2) 0.08581(14) 0.0292(8) Uani 1 1 d U A .
C34 C 0.05015(19) 0.8247(2) 0.04322(15) 0.0356(9) Uani 1 1 d U . .
H34 H 0.0717 0.8737 0.0459 0.043 Uiso 1 1 calc R A .
C35 C 0.0588(2) 0.7833(3) -0.00371(16) 0.0452(11) Uani 1 1 d U A .
H35 H 0.0855 0.8044 -0.0322 0.054 Uiso 1 1 calc R . .
C36 C 0.0285(2) 0.7114(3) -0.00863(16) 0.0425(10) Uani 1 1 d U . .
H36 H 0.0338 0.6837 -0.0407 0.051 Uiso 1 1 calc R A .
C37 C -0.01035(18) 0.6791(2) 0.03379(15) 0.0330(9) Uani 1 1 d U A .
C38 C -0.04044(19) 0.6039(2) 0.02981(16) 0.0375(10) Uani 1 1 d U . .
H38 H -0.0354 0.5761 -0.0022 0.045 Uiso 1 1 calc R A .
C39 C -0.0760(2) 0.5719(2) 0.07105(17) 0.0421(10) Uani 1 1 d U A .
H39 H -0.0960 0.5223 0.0676 0.051 Uiso 1 1 calc R . .
C40 C -0.0832(2) 0.6119(2) 0.11869(16) 0.0421(10) Uani 1 1 d U . .
H40 H -0.1075 0.5887 0.1476 0.050 Uiso 1 1 calc R A .
C41 C -0.05543(19) 0.6848(2) 0.12427(16) 0.0350(9) Uani 1 1 d U A .
H41 H -0.0608 0.7111 0.1569 0.042 Uiso 1 1 calc R . .
C42 C -0.01888(17) 0.7204(2) 0.08158(14) 0.0279(8) Uani 1 1 d U . .
C43 C 0.11737(18) 0.9463(2) 0.23729(14) 0.0280(8) Uani 1 1 d U A .
C44 C 0.16187(19) 0.9990(2) 0.21352(16) 0.0348(9) Uani 1 1 d U . .
H44 H 0.1519 1.0150 0.1784 0.042 Uiso 1 1 calc R A .
C45 C 0.2219(2) 1.0296(2) 0.24009(17) 0.0403(10) Uani 1 1 d U A .
H45 H 0.2515 1.0661 0.2229 0.048 Uiso 1 1 calc R . .
C46 C 0.2378(2) 1.0069(2) 0.29044(17) 0.0390(10) Uani 1 1 d U . .
H46 H 0.2779 1.0285 0.3082 0.047 Uiso 1 1 calc R A .
C47 C 0.1947(2) 0.9513(2) 0.31643(15) 0.0349(9) Uani 1 1 d U A .
C48 C 0.2125(2) 0.9243(3) 0.36825(17) 0.0436(10) Uani 1 1 d U . .
H48 H 0.2518 0.9463 0.3868 0.052 Uiso 1 1 calc R A .
C49 C 0.1736(2) 0.8670(3) 0.39138(17) 0.0471(11) Uani 1 1 d U A .
H49 H 0.1859 0.8493 0.4257 0.057 Uiso 1 1 calc R . .
C50 C 0.1151(2) 0.8345(3) 0.36409(15) 0.0413(10) Uani 1 1 d U . .
H50 H 0.0892 0.7939 0.3801 0.050 Uiso 1 1 calc R A .
C51 C 0.09460(19) 0.8601(2) 0.31496(15) 0.0330(9) Uani 1 1 d U A .
H51 H 0.0543 0.8380 0.2978 0.040 Uiso 1 1 calc R . .
C52 C 0.13425(18) 0.9202(2) 0.28967(15) 0.0295(8) Uani 1 1 d U . .
C53 C 0.2306(6) 0.7035(8) 0.0572(4) 0.051(3) Uani 0.579(7) 1 d PDU A 1
H53A H 0.1864 0.6950 0.0370 0.077 Uiso 0.579(7) 1 calc PR A 1
H53B H 0.2700 0.6748 0.0409 0.077 Uiso 0.579(7) 1 calc PR A 1
H53C H 0.2423 0.7580 0.0572 0.077 Uiso 0.579(7) 1 calc PR A 1
C53A C 0.2792(7) 0.7080(8) 0.0524(5) 0.063(4) Uani 0.421(7) 1 d PDU A 2
H53D H 0.2899 0.6887 0.0169 0.094 Uiso 0.421(7) 1 calc PR A 2
H53E H 0.3002 0.6738 0.0789 0.094 Uiso 0.421(7) 1 calc PR A 2
H53F H 0.2997 0.7592 0.0565 0.094 Uiso 0.421(7) 1 calc PR A 2
C54 C 0.2200(4) 0.6764(4) 0.1136(3) 0.0370(19) Uani 0.579(7) 1 d PDU A 1
H54A H 0.2049 0.6222 0.1137 0.044 Uiso 0.579(7) 1 calc PR A 1
H54B H 0.2658 0.6805 0.1333 0.044 Uiso 0.579(7) 1 calc PR A 1
C54A C 0.1983(8) 0.7117(12) 0.0602(6) 0.053(4) Uani 0.421(7) 1 d PDU A 2
H54C H 0.1783 0.7491 0.0348 0.064 Uiso 0.421(7) 1 calc PR A 2
H54D H 0.1777 0.6611 0.0514 0.064 Uiso 0.421(7) 1 calc PR A 2
C55 C 0.1445(7) 0.6946(6) 0.1909(4) 0.031(3) Uani 0.579(7) 1 d PDU A 1
H55A H 0.1154 0.7339 0.2091 0.038 Uiso 0.579(7) 1 calc PR A 1
H55B H 0.1884 0.6863 0.2122 0.038 Uiso 0.579(7) 1 calc PR A 1
C55A C 0.1858(6) 0.6723(7) 0.1512(4) 0.052(3) Uani 0.421(7) 1 d PDU A 2
H55C H 0.2330 0.6788 0.1686 0.062 Uiso 0.421(7) 1 calc PR A 2
H55D H 0.1853 0.6220 0.1334 0.062 Uiso 0.421(7) 1 calc PR A 2
C56 C 0.1022(4) 0.6209(5) 0.1891(3) 0.043(2) Uani 0.579(7) 1 d PDU A 1
H56A H 0.0619 0.6264 0.1645 0.065 Uiso 0.579(7) 1 calc PR A 1
H56B H 0.0838 0.6091 0.2245 0.065 Uiso 0.579(7) 1 calc PR A 1
H56C H 0.1334 0.5793 0.1772 0.065 Uiso 0.579(7) 1 calc PR A 1
C56A C 0.1265(10) 0.6751(12) 0.1928(7) 0.060(6) Uani 0.421(7) 1 d PDU A 2
H56D H 0.0797 0.6710 0.1754 0.090 Uiso 0.421(7) 1 calc PR A 2
H56E H 0.1293 0.7235 0.2121 0.090 Uiso 0.421(7) 1 calc PR A 2
H56F H 0.1325 0.6325 0.2175 0.090 Uiso 0.421(7) 1 calc PR A 2

loop_
_atom_site_aniso_label
_atom_site_aniso_U_11
_atom_site_aniso_U_22
_atom_site_aniso_U_33
_atom_site_aniso_U_23
_atom_site_aniso_U_13
_atom_site_aniso_U_12
Co1 0.0226(2) 0.0280(3) 0.0340(3) -0.0001(2) 0.0023(2) 0.0002(2)
O1 0.036(3) 0.032(3) 0.031(4) 0.004(3) 0.001(3) 0.004(2)
O1A 0.043(5) 0.030(4) 0.042(5) 0.003(4) -0.011(4) 0.001(3)
C1 0.0267(18) 0.027(2) 0.033(2) -0.0068(16) 0.0016(16) 0.0030(15)
C2 0.0215(18) 0.030(2) 0.035(2) -0.0092(16) -0.0010(15) 0.0007(15)
C3 0.0227(18) 0.036(2) 0.041(2) -0.0069(18) -0.0038(17) -0.0033(16)
C4 0.029(2) 0.032(2) 0.051(3) -0.0070(19) 0.0024(18) -0.0081(17)
C5 0.034(2) 0.029(2) 0.036(2) 0.0008(17) 0.0032(17) -0.0054(17)
C6 0.0264(18) 0.030(2) 0.031(2) -0.0084(17) 0.0052(15) -0.0003(16)
C7 0.0206(17) 0.025(2) 0.037(2) -0.0054(16) -0.0051(15) -0.0027(14)
C8 0.0256(19) 0.026(2) 0.043(2) -0.0027(17) 0.0002(16) 0.0016(16)
C9 0.028(2) 0.042(2) 0.034(2) -0.0023(18) 0.0067(17) -0.0016(18)
C10 0.031(2) 0.035(2) 0.036(2) -0.0001(17) -0.0010(17) -0.0015(17)
C11 0.0268(19) 0.028(2) 0.033(2) -0.0049(16) -0.0034(16) -0.0013(16)
C12 0.034(2) 0.032(2) 0.040(2) -0.0016(18) -0.0027(17) 0.0037(18)
C13 0.039(2) 0.035(3) 0.050(3) 0.002(2) 0.0021(19) 0.0098(19)
C14 0.033(2) 0.038(2) 0.039(2) -0.0042(19) 0.0076(18) 0.0053(18)
C15 0.0259(18) 0.036(2) 0.037(2) 0.0021(18) -0.0011(16) 0.0042(16)
C16 0.0202(17) 0.031(2) 0.034(2) -0.0064(16) -0.0056(15) -0.0027(15)
C17 0.0240(17) 0.032(2) 0.031(2) 0.0051(16) 0.0040(15) -0.0049(16)
C18 0.033(2) 0.037(2) 0.040(2) 0.0000(18) 0.0034(17) -0.0002(18)
C19 0.033(2) 0.044(3) 0.049(3) 0.006(2) 0.0022(19) 0.0050(19)
C20 0.035(2) 0.048(3) 0.049(3) 0.017(2) -0.0050(19) -0.002(2)
C21 0.034(2) 0.044(3) 0.034(2) 0.0123(18) 0.0014(17) -0.0116(18)
C22 0.045(2) 0.055(3) 0.031(2) 0.013(2) -0.0028(19) -0.023(2)
C23 0.070(3) 0.060(3) 0.029(2) -0.002(2) 0.005(2) -0.037(3)
C24 0.048(2) 0.044(3) 0.040(2) -0.004(2) 0.0129(19) -0.017(2)
C25 0.037(2) 0.037(2) 0.035(2) -0.0009(18) 0.0088(17) -0.0089(18)
C26 0.0287(19) 0.034(2) 0.030(2) 0.0058(17) 0.0034(16) -0.0099(16)
C27 0.0247(18) 0.025(2) 0.032(2) 0.0047(16) 0.0033(15) -0.0002(15)
C28 0.0249(17) 0.030(2) 0.0330(19) 0.0093(17) -0.0013(15) -0.0011(16)
C29 0.0298(19) 0.037(2) 0.038(2) 0.0061(18) -0.0021(17) -0.0022(17)
C30 0.0253(19) 0.034(2) 0.041(2) 0.0060(18) 0.0075(17) 0.0023(17)
C31 0.0317(19) 0.029(2) 0.038(2) 0.0011(18) 0.0065(17) 0.0010(17)
C32 0.0254(17) 0.027(2) 0.034(2) 0.0090(16) 0.0018(15) 0.0022(15)
C33 0.0237(18) 0.033(2) 0.031(2) 0.0047(16) -0.0020(16) 0.0016(16)
C34 0.032(2) 0.038(2) 0.037(2) 0.0062(18) 0.0018(17) -0.0051(18)
C35 0.051(3) 0.050(3) 0.034(2) 0.005(2) 0.008(2) -0.012(2)
C36 0.041(2) 0.055(3) 0.032(2) -0.005(2) 0.0040(18) -0.003(2)
C37 0.0220(18) 0.036(2) 0.041(2) 0.0004(18) -0.0081(16) -0.0026(16)
C38 0.031(2) 0.040(2) 0.041(2) -0.0086(19) -0.0053(18) 0.0010(18)
C39 0.032(2) 0.039(3) 0.055(3) -0.005(2) -0.005(2) -0.0089(19)
C40 0.043(2) 0.045(3) 0.039(2) 0.0016(19) -0.0012(19) -0.016(2)
C41 0.032(2) 0.036(2) 0.037(2) 0.0002(18) 0.0018(17) -0.0043(17)
C42 0.0199(17) 0.034(2) 0.030(2) 0.0026(16) -0.0037(15) -0.0029(15)
C43 0.0267(18) 0.020(2) 0.037(2) -0.0052(16) 0.0069(16) 0.0039(15)
C44 0.034(2) 0.030(2) 0.041(2) 0.0000(17) 0.0046(18) 0.0010(17)
C45 0.032(2) 0.032(2) 0.058(3) -0.003(2) 0.006(2) -0.0059(18)
C46 0.030(2) 0.032(2) 0.055(3) -0.019(2) -0.0009(19) -0.0051(17)
C47 0.033(2) 0.032(2) 0.040(2) -0.0152(18) 0.0018(17) 0.0055(17)
C48 0.043(2) 0.049(3) 0.038(2) -0.015(2) -0.007(2) 0.004(2)
C49 0.055(3) 0.058(3) 0.029(2) -0.005(2) 0.002(2) 0.010(2)
C50 0.044(2) 0.046(3) 0.034(2) 0.000(2) 0.0082(19) 0.0040(19)
C51 0.0275(19) 0.034(2) 0.037(2) -0.0023(17) 0.0039(17) 0.0015(16)
C52 0.0275(18) 0.025(2) 0.036(2) -0.0064(16) 0.0066(16) 0.0029(16)
C53 0.053(8) 0.046(7) 0.054(5) -0.008(4) 0.016(6) 0.008(8)
C53A 0.068(8) 0.053(8) 0.066(8) -0.007(7) -0.001(7) 0.029(8)
C54 0.032(4) 0.029(4) 0.050(4) -0.008(3) 0.002(3) 0.004(3)
C54A 0.067(10) 0.046(8) 0.046(6) -0.014(5) -0.012(7) 0.004(9)
C55 0.032(7) 0.024(5) 0.038(5) 0.001(3) 0.002(4) 0.001(4)
C55A 0.060(7) 0.038(6) 0.057(7) 0.009(6) -0.017(6) 0.003(6)
C56 0.039(4) 0.041(5) 0.050(5) 0.008(4) 0.003(4) -0.010(4)
C56A 0.036(10) 0.064(15) 0.081(10) 0.026(9) -0.015(6) -0.018(8)

loop_
_atom_type_symbol
_atom_type_description
_atom_type_scat_dispersion_real
_atom_type_scat_dispersion_imag
_atom_type_scat_source
C C 0.0033 0.0016 'International Tables Vol C Tables 4.2.6.8 and 6.1.1.4'
H H 0.0000 0.0000 'International Tables Vol C Tables 4.2.6.8 and 6.1.1.4'
Co Co 0.3494 0.9721 'International Tables Vol C Tables 4.2.6.8 and 6.1.1.4'
O O 0.0106 0.0060 'International Tables Vol C Tables 4.2.6.8 and 6.1.1.4'

loop_
_geom_angle_atom_site_label_1
_geom_angle_atom_site_label_2
_geom_angle_atom_site_label_3
_geom_angle
O1A Co1 C27 115.0(3)
O1A Co1 C1 107.5(3)
C27 Co1 C1 137.49(15)
O1A Co1 O1 19.8(2)
C27 Co1 O1 102.83(19)
C1 Co1 O1 118.61(19)
C55 O1 C54 112.8(7)
C55 O1 Co1 115.5(5)
C54 O1 Co1 121.8(5)
C54A O1A C55A 113.6(11)
C54A O1A Co1 119.2(10)
C55A O1A Co1 124.1(7)
C6 C1 C2 115.5(3)
C6 C1 Co1 124.7(3)
C2 C1 Co1 119.8(3)
C3 C2 C1 122.2(4)
C3 C2 C7 117.6(3)
C1 C2 C7 120.1(3)
C4 C3 C2 119.7(3)
C4 C3 H3 120.2
C2 C3 H3 120.2
C5 C4 C3 120.3(3)
C5 C4 H4 119.8
C3 C4 H4 119.8
C4 C5 C6 119.9(4)
C4 C5 H5 120.0
C6 C5 H5 120.0
C5 C6 C1 122.3(3)
C5 C6 C17 116.3(3)
C1 C6 C17 121.4(3)
C8 C7 C16 118.9(3)
C8 C7 C2 119.7(3)
C16 C7 C2 121.3(3)
C7 C8 C9 121.9(3)
C7 C8 H8 119.0
C9 C8 H8 119.0
C10 C9 C8 120.3(4)
C10 C9 H9 119.9
C8 C9 H9 119.9
C9 C10 C11 120.5(4)
C9 C10 H10 119.8
C11 C10 H10 119.8
C10 C11 C12 121.4(4)
C10 C11 C16 119.7(3)
C12 C11 C16 118.9(3)
C13 C12 C11 120.7(4)
C13 C12 H12 119.6
C11 C12 H12 119.6
C12 C13 C14 120.8(4)
C12 C13 H13 119.6
C14 C13 H13 119.6
C15 C14 C13 120.0(4)
C15 C14 H14 120.0
C13 C14 H14 120.0
C14 C15 C16 121.1(4)
C14 C15 H15 119.5
C16 C15 H15 119.5
C15 C16 C11 118.3(3)
C15 C16 C7 123.1(3)
C11 C16 C7 118.6(3)
C18 C17 C26 118.9(3)
C18 C17 C6 120.7(3)
C26 C17 C6 120.3(3)
C17 C18 C19 121.3(4)
C17 C18 H18 119.3
C19 C18 H18 119.3
C20 C19 C18 121.0(4)
C20 C19 H19 119.5
C18 C19 H19 119.5
C19 C20 C21 120.3(4)
C19 C20 H20 119.8
C21 C20 H20 119.8
C20 C21 C22 121.8(4)
C20 C21 C26 119.6(4)
C22 C21 C26 118.5(4)
C23 C22 C21 121.3(4)
C23 C22 H22 119.3
C21 C22 H22 119.3
C22 C23 C24 120.4(4)
C22 C23 H23 119.8
C24 C23 H23 119.8
C25 C24 C23 120.4(4)
C25 C24 H24 119.8
C23 C24 H24 119.8
C24 C25 C26 120.9(4)
C24 C25 H25 119.6
C26 C25 H25 119.6
C25 C26 C21 118.4(4)
C25 C26 C17 122.8(3)
C21 C26 C17 118.8(4)
C32 C27 C28 116.1(3)
C32 C27 Co1 124.8(3)
C28 C27 Co1 119.0(3)
C29 C28 C27 122.0(3)
C29 C28 C33 119.2(3)
C27 C28 C33 118.8(3)
C30 C29 C28 120.6(4)
C30 C29 H29 119.7
C28 C29 H29 119.7
C31 C30 C29 119.4(3)
C31 C30 H30 120.3
C29 C30 H30 120.3
C30 C31 C32 120.6(4)
C30 C31 H31 119.7
C32 C31 H31 119.7
C27 C32 C31 121.2(3)
C27 C32 C43 120.5(3)
C31 C32 C43 118.2(3)
C34 C33 C42 117.8(3)
C34 C33 C28 120.2(3)
C42 C33 C28 122.0(3)
C33 C34 C35 122.6(4)
C33 C34 H34 118.7
C35 C34 H34 118.7
C36 C35 C34 120.0(4)
C36 C35 H35 120.0
C34 C35 H35 120.0
C35 C36 C37 120.3(4)
C35 C36 H36 119.8
C37 C36 H36 119.8
C36 C37 C42 120.0(4)
C36 C37 C38 121.0(4)
C42 C37 C38 119.0(4)
C39 C38 C37 121.1(4)
C39 C38 H38 119.5
C37 C38 H38 119.5
C38 C39 C40 120.1(4)
C38 C39 H39 119.9
C40 C39 H39 119.9
C41 C40 C39 120.8(4)
C41 C40 H40 119.6
C39 C40 H40 119.6
C40 C41 C42 120.5(4)
C40 C41 H41 119.8
C42 C41 H41 119.8
C37 C42 C41 118.5(3)
C37 C42 C33 119.3(3)
C41 C42 C33 122.3(3)
C44 C43 C52 118.9(3)
C44 C43 C32 119.1(3)
C52 C43 C32 121.8(3)
C43 C44 C45 121.6(4)
C43 C44 H44 119.2
C45 C44 H44 119.2
C46 C45 C44 120.4(4)
C46 C45 H45 119.8
C44 C45 H45 119.8
C45 C46 C47 120.4(4)
C45 C46 H46 119.8
C47 C46 H46 119.8
C52 C47 C46 119.3(4)
C52 C47 C48 119.5(4)
C46 C47 C48 121.2(4)
C49 C48 C47 120.6(4)
C49 C48 H48 119.7
C47 C48 H48 119.7
C48 C49 C50 119.7(4)
C48 C49 H49 120.1
C50 C49 H49 120.1
C51 C50 C49 121.7(4)
C51 C50 H50 119.1
C49 C50 H50 119.1
C50 C51 C52 119.9(4)
C50 C51 H51 120.1
C52 C51 H51 120.1
C47 C52 C51 118.4(3)
C47 C52 C43 119.3(3)
C51 C52 C43 122.1(3)
C54A C53A H53D 109.5
C54A C53A H53E 109.5
H53D C53A H53E 109.5
C54A C53A H53F 109.5
H53D C53A H53F 109.5
H53E C53A H53F 109.5
O1 C54 C53 109.3(6)
O1 C54 H54A 109.8
C53 C54 H54A 109.8
O1 C54 H54B 109.8
C53 C54 H54B 109.8
H54A C54 H54B 108.3
O1A C54A C53A 115.1(12)
O1A C54A H54C 108.5
C53A C54A H54C 108.5
O1A C54A H54D 108.5
C53A C54A H54D 108.5
H54C C54A H54D 107.5
O1 C55 C56 114.0(9)
O1 C55 H55A 108.8
C56 C55 H55A 108.8
O1 C55 H55B 108.8
C56 C55 H55B 108.8
H55A C55 H55B 107.7
O1A C55A C56A 110.2(12)
O1A C55A H55C 109.6
C56A C55A H55C 109.6
O1A C55A H55D 109.6
C56A C55A H55D 109.6
H55C C55A H55D 108.1
C55A C56A H56D 109.5
C55A C56A H56E 109.5
H56D C56A H56E 109.5
C55A C56A H56F 109.5
H56D C56A H56F 109.5
H56E C56A H56F 109.5

loop_
_geom_bond_atom_site_label_1
_geom_bond_atom_site_label_2
_geom_bond_distance
Co1 O1A 2.014(8)
Co1 C27 2.024(3)
Co1 C1 2.030(4)
Co1 O1 2.116(6)
O1 C55 1.455(10)
O1 C54 1.463(8)
O1A C54A 1.437(13)
O1A C55A 1.451(11)
C1 C6 1.420(5)
C1 C2 1.421(5)
C2 C3 1.406(5)
C2 C7 1.502(5)
C3 C4 1.387(5)
C3 H3 0.9500
C4 C5 1.384(5)
C4 H4 0.9500
C5 C6 1.401(5)
C5 H5 0.9500
C6 C17 1.503(5)
C7 C8 1.374(5)
C7 C16 1.445(5)
C8 C9 1.419(5)
C8 H8 0.9500
C9 C10 1.359(5)
C9 H9 0.9500
C10 C11 1.425(5)
C10 H10 0.9500
C11 C12 1.429(5)
C11 C16 1.432(5)
C12 C13 1.364(5)
C12 H12 0.9500
C13 C14 1.405(6)
C13 H13 0.9500
C14 C15 1.385(5)
C14 H14 0.9500
C15 C16 1.420(5)
C15 H15 0.9500
C17 C18 1.381(5)
C17 C26 1.440(5)
C18 C19 1.408(5)
C18 H18 0.9500
C19 C20 1.356(6)
C19 H19 0.9500
C20 C21 1.418(6)
C20 H20 0.9500
C21 C22 1.420(6)
C21 C26 1.429(5)
C22 C23 1.363(6)
C22 H22 0.9500
C23 C24 1.402(6)
C23 H23 0.9500
C24 C25 1.372(5)
C24 H24 0.9500
C25 C26 1.425(5)
C25 H25 0.9500
C27 C32 1.418(5)
C27 C28 1.420(5)
C28 C29 1.395(5)
C28 C33 1.500(5)
C29 C30 1.392(5)
C29 H29 0.9500
C30 C31 1.378(5)
C30 H30 0.9500
C31 C32 1.418(5)
C31 H31 0.9500
C32 C43 1.493(5)
C33 C34 1.384(5)
C33 C42 1.459(5)
C34 C35 1.401(6)
C34 H34 0.9500
C35 C36 1.385(6)
C35 H35 0.9500
C36 C37 1.413(5)
C36 H36 0.9500
C37 C42 1.418(5)
C37 C38 1.434(5)
C38 C39 1.357(5)
C38 H38 0.9500
C39 C40 1.400(6)
C39 H39 0.9500
C40 C41 1.385(6)
C40 H40 0.9500
C41 C42 1.421(5)
C41 H41 0.9500
C43 C44 1.378(5)
C43 C52 1.437(5)
C44 C45 1.411(5)
C44 H44 0.9500
C45 C46 1.366(6)
C45 H45 0.9500
C46 C47 1.424(6)
C46 H46 0.9500
C47 C52 1.423(5)
C47 C48 1.432(6)
C48 C49 1.369(6)
C48 H48 0.9500
C49 C50 1.409(6)
C49 H49 0.9500
C50 C51 1.375(5)
C50 H50 0.9500
C51 C52 1.436(5)
C51 H51 0.9500
C53 C54 1.515(11)
C53 H53A 0.9800
C53 H53B 0.9800
C53 H53C 0.9800
C53A C54A 1.522(13)
C53A H53D 0.9800
C53A H53E 0.9800
C53A H53F 0.9800
C54 H54A 0.9900
C54 H54B 0.9900
C54A H54C 0.9900
C54A H54D 0.9900
C55 C56 1.515(10)
C55 H55A 0.9900
C55 H55B 0.9900
C55A C56A 1.525(14)
C55A H55C 0.9900
C55A H55D 0.9900
C56 H56A 0.9800
C56 H56B 0.9800
C56 H56C 0.9800
C56A H56D 0.9800
C56A H56E 0.9800
C56A H56F 0.9800
